data_1553544
loop_
_publ_author_name
'Yu, Wenlong'
'Zhang, Wei'
'Liu, Yue'
'Liu, Zhanxiang'
'Zhang, Yuhong'

_publ_section_title
;
 Cobalt(iii)-catalyzed cross-coupling of enamides with allyl
 acetates/maleimides
;
_journal_issue 1
_journal_name_full 'Organic Chemistry Frontiers'
_journal_page_first 77
_journal_paper_doi 10.1039/C6QO00479B
_journal_volume 4
_journal_year 2017
_chemical_formula_moiety 'C15 H16 N2 O3'
_chemical_formula_sum 'C15 H16 N2 O3'
_chemical_formula_weight 272.30
_space_group_crystal_system monoclinic
_space_group_IT_number 14
_space_group_name_Hall '-P 2yn'
_space_group_name_H-M_alt 'P 1 21/n 1'
_atom_sites_solution_hydrogens geom
_atom_sites_solution_primary direct
_atom_sites_solution_secondary difmap
_audit_creation_date 2016-06-16
_audit_creation_method
;
Olex2 1.2
(compiled 2014.03.20 svn.r2914 for OlexSys, GUI svn.r4816)
;
_audit_update_record
;
2016-06-17 deposited with the CCDC.
2016-10-08 downloaded from the CCDC.
;
_cell_angle_alpha 90.00
_cell_angle_beta 96.596(8)
_cell_angle_gamma 90.00
_cell_formula_units_Z 4
_cell_length_a 9.3103(8)
_cell_length_b 4.8793(5)
_cell_length_c 30.741(3)
_cell_measurement_reflns_used 1106
_cell_measurement_temperature 293(2)
_cell_measurement_theta_max 29.4493
_cell_measurement_theta_min 3.1352
_cell_volume 1387.3(2)
_computing_cell_refinement
;
CrysAlisPro, Agilent Technologies,
Version 1.171.35.11 (release 16-05-2011 CrysAlis171 .NET)
(compiled May 16 2011,17:55:39)
;
_computing_data_collection
;
CrysAlisPro, Agilent Technologies,
Version 1.171.35.11 (release 16-05-2011 CrysAlis171 .NET)
(compiled May 16 2011,17:55:39)
;
_computing_data_reduction
;
CrysAlisPro, Agilent Technologies,
Version 1.171.35.11 (release 16-05-2011 CrysAlis171 .NET)
(compiled May 16 2011,17:55:39)
;
_computing_molecular_graphics 'Olex2 (Dolomanov et al., 2009)'
_computing_publication_material 'Olex2 (Dolomanov et al., 2009)'
_computing_structure_refinement 'ShelXL (Sheldrick, 2008)'
_computing_structure_solution 'ShelXS (Sheldrick, 2008)'
_diffrn_ambient_temperature 293.15
_diffrn_detector_area_resol_mean 10.3592
_diffrn_measured_fraction_theta_full 0.997
_diffrn_measured_fraction_theta_max 0.997
_diffrn_measurement_device_type 'Xcalibur, Atlas, Gemini ultra'
_diffrn_measurement_method '\w scans'
_diffrn_orient_matrix_UB_11 0.0758445000
_diffrn_orient_matrix_UB_12 -0.0135183000
_diffrn_orient_matrix_UB_13 0.0053476000
_diffrn_orient_matrix_UB_21 0.0035740000
_diffrn_orient_matrix_UB_22 0.1359123000
_diffrn_orient_matrix_UB_23 0.0082624000
_diffrn_orient_matrix_UB_31 -0.0109178000
_diffrn_orient_matrix_UB_32 -0.0497593000
_diffrn_orient_matrix_UB_33 0.0210354000
_diffrn_radiation_monochromator graphite
_diffrn_radiation_type MoK\a
_diffrn_radiation_wavelength 0.71073
_diffrn_reflns_av_R_equivalents 0.0315
_diffrn_reflns_av_unetI/netI 0.0452
_diffrn_reflns_limit_h_max 7
_diffrn_reflns_limit_h_min -11
_diffrn_reflns_limit_k_max 5
_diffrn_reflns_limit_k_min -3
_diffrn_reflns_limit_l_max 37
_diffrn_reflns_limit_l_min -31
_diffrn_reflns_number 5605
_diffrn_reflns_theta_full 25.35
_diffrn_reflns_theta_max 25.35
_diffrn_reflns_theta_min 3.14
_diffrn_source 'Enhance (Mo) X-ray Source'
_exptl_absorpt_coefficient_mu 0.092
_exptl_absorpt_correction_T_max 1.00000
_exptl_absorpt_correction_T_min 0.94791
_exptl_absorpt_correction_type multi-scan
_exptl_absorpt_process_details
;
CrysAlisPro, Agilent Technologies,
Version 1.171.35.11 (release 16-05-2011 CrysAlis171 .NET)
(compiled May 16 2011,17:55:39)
Empirical absorption correction using spherical harmonics,
 implemented in SCALE3 ABSPACK scaling algorithm.
;
_exptl_crystal_colour colourless
_exptl_crystal_colour_primary colourless
_exptl_crystal_density_diffrn 1.304
_exptl_crystal_density_method 'not measured'
_exptl_crystal_description needle
_exptl_crystal_F_000 576
_exptl_crystal_size_max 0.49
_exptl_crystal_size_mid 0.28
_exptl_crystal_size_min 0.26
_refine_diff_density_max 0.197
_refine_diff_density_min -0.188
_refine_diff_density_rms 0.039
_refine_ls_extinction_method none
_refine_ls_goodness_of_fit_ref 1.043
_refine_ls_hydrogen_treatment constr
_refine_ls_matrix_type full
_refine_ls_number_parameters 183
_refine_ls_number_reflns 2530
_refine_ls_number_restraints 0
_refine_ls_restrained_S_all 1.043
_refine_ls_R_factor_all 0.0875
_refine_ls_R_factor_gt 0.0562
_refine_ls_shift/su_max 0.000
_refine_ls_shift/su_mean 0.000
_refine_ls_structure_factor_coef Fsqd
_refine_ls_weighting_details 'calc w=1/[\s^2^(Fo^2^)+(0.0510P)^2^+0.4633P] where P=(Fo^2^+2Fc^2^)/3'
_refine_ls_weighting_scheme calc
_refine_ls_wR_factor_gt 0.1248
_refine_ls_wR_factor_ref 0.1436
_reflns_number_gt 1739
_reflns_number_total 2530
_reflns_threshold_expression >2sigma(I)
_cod_data_source_file c6qo00479b2.cif
_cod_data_source_block 160616_ywl8_032_1
_cod_original_cell_volume 1387.2(2)
_cod_database_code 1553544
_chemical_oxdiff_formula 'c10 h10 n2 o8'
_reflns_odcompleteness_completeness 99.53
_reflns_odcompleteness_iscentric 1
_reflns_odcompleteness_theta 26.32
_olex2_refinement_description
;
1. Fixed Uiso
 At 1.2 times of:
  All C(H) groups, All C(H,H) groups, All N(H) groups
 At 1.5 times of:
  All C(H,H,H) groups
2.a Ternary CH refined with riding coordinates:
 C11(H11)
2.b Secondary CH2 refined with riding coordinates:
 C14(H14A,H14B)
2.c Aromatic/amide H refined with riding coordinates:
 N1(H1), C1(H1A), C2(H2), C3(H3), C4(H4), C5(H5), C10(H10)
2.d Idealised Me refined as rotating group:
 C9(H9A,H9B,H9C), C15(H15A,H15B,H15C)
;

loop_
_space_group_symop_id
_space_group_symop_operation_xyz
1 'x, y, z'
2 '-x+1/2, y+1/2, -z+1/2'
3 '-x, -y, -z'
4 'x-1/2, -y-1/2, z-1/2'

loop_
_atom_site_label
_atom_site_type_symbol
_atom_site_fract_x
_atom_site_fract_y
_atom_site_fract_z
_atom_site_U_iso_or_equiv
_atom_site_adp_type
_atom_site_occupancy
_atom_site_calc_flag
_atom_site_refinement_flags_posn
O1 O 0.32029(18) 0.8897(3) 0.39367(6) 0.0541(5) Uani 1 d .
O2 O 0.3429(2) 0.6065(5) 0.28683(7) 0.0856(7) Uani 1 d .
O3 O 0.6260(2) 0.0981(5) 0.20831(6) 0.0802(7) Uani 1 d .
N1 N 0.41006(19) 0.4613(4) 0.39377(6) 0.0417(5) Uani 1 d .
H1 H 0.3927 0.2906 0.3978 0.050 Uiso 1 calc R
N2 N 0.4752(2) 0.3868(5) 0.23968(6) 0.0509(6) Uani 1 d .
C1 C 0.7553(3) 0.8606(6) 0.40515(9) 0.0580(7) Uani 1 d .
H1A H 0.7787 0.8512 0.3766 0.070 Uiso 1 calc R
C2 C 0.8381(3) 1.0211(7) 0.43554(11) 0.0785(10) Uani 1 d .
H2 H 0.9170 1.1171 0.4274 0.094 Uiso 1 calc R
C3 C 0.8043(4) 1.0390(8) 0.47752(12) 0.0861(11) Uani 1 d .
H3 H 0.8601 1.1471 0.4979 0.103 Uiso 1 calc R
C4 C 0.6891(4) 0.8989(8) 0.48959(10) 0.0830(11) Uani 1 d .
H4 H 0.6660 0.9125 0.5181 0.100 Uiso 1 calc R
C5 C 0.6056(3) 0.7352(6) 0.45946(8) 0.0611(8) Uani 1 d .
H5 H 0.5273 0.6393 0.4681 0.073 Uiso 1 calc R
C6 C 0.6381(2) 0.7139(5) 0.41665(7) 0.0432(6) Uani 1 d .
C7 C 0.5513(2) 0.5362(5) 0.38440(7) 0.0388(5) Uani 1 d .
C8 C 0.3029(3) 0.6410(5) 0.39666(7) 0.0415(6) Uani 1 d .
C9 C 0.1597(3) 0.5204(6) 0.40401(9) 0.0614(8) Uani 1 d .
H9A H 0.1264 0.6032 0.4293 0.092 Uiso 1 calc GR
H9B H 0.1701 0.3264 0.4085 0.092 Uiso 1 calc GR
H9C H 0.0910 0.5543 0.3789 0.092 Uiso 1 calc GR
C10 C 0.6017(3) 0.4338(5) 0.34910(7) 0.0449(6) Uani 1 d .
H10 H 0.6976 0.4727 0.3457 0.054 Uiso 1 calc R
C11 C 0.5200(3) 0.2617(5) 0.31409(8) 0.0491(6) Uani 1 d .
H11 H 0.4550 0.1369 0.3274 0.059 Uiso 1 calc R
C12 C 0.4332(3) 0.4400(6) 0.28041(8) 0.0555(7) Uani 1 d .
C13 C 0.5774(3) 0.1840(6) 0.24079(9) 0.0541(7) Uani 1 d .
C14 C 0.6179(3) 0.0966(6) 0.28682(8) 0.0578(7) Uani 1 d .
H14A H 0.7189 0.1363 0.2960 0.069 Uiso 1 calc R
H14B H 0.6019 -0.0984 0.2900 0.069 Uiso 1 calc R
C15 C 0.4132(3) 0.5226(7) 0.19984(9) 0.0738(9) Uani 1 d .
H15A H 0.3406 0.4071 0.1846 0.111 Uiso 1 calc GR
H15B H 0.4878 0.5575 0.1814 0.111 Uiso 1 calc GR
H15C H 0.3702 0.6928 0.2071 0.111 Uiso 1 calc GR

loop_
_atom_site_aniso_label
_atom_site_aniso_U_11
_atom_site_aniso_U_22
_atom_site_aniso_U_33
_atom_site_aniso_U_23
_atom_site_aniso_U_13
_atom_site_aniso_U_12
O1 0.0561(11) 0.0295(10) 0.0765(12) 0.0003(8) 0.0063(8) 0.0002(8)
O2 0.0713(14) 0.1001(19) 0.0836(14) -0.0275(13) 0.0006(11) 0.0346(14)
O3 0.0885(15) 0.0831(16) 0.0772(13) -0.0244(12) 0.0443(12) -0.0083(12)
N1 0.0445(11) 0.0277(10) 0.0560(12) 0.0021(9) 0.0183(9) -0.0033(9)
N2 0.0482(12) 0.0524(14) 0.0529(12) -0.0101(10) 0.0092(9) -0.0055(11)
C1 0.0493(16) 0.0615(19) 0.0630(16) -0.0016(14) 0.0050(12) -0.0112(14)
C2 0.0544(19) 0.079(2) 0.099(3) -0.0163(19) -0.0020(16) -0.0203(17)
C3 0.061(2) 0.099(3) 0.092(2) -0.038(2) -0.0197(17) 0.004(2)
C4 0.079(2) 0.111(3) 0.0548(17) -0.0221(19) -0.0076(15) 0.017(2)
C5 0.0634(18) 0.070(2) 0.0507(16) -0.0031(14) 0.0084(13) 0.0014(16)
C6 0.0406(13) 0.0413(14) 0.0474(13) 0.0031(11) 0.0039(10) 0.0041(12)
C7 0.0414(13) 0.0323(13) 0.0441(13) 0.0048(10) 0.0110(10) -0.0016(11)
C8 0.0438(14) 0.0354(14) 0.0459(13) -0.0019(11) 0.0074(10) -0.0001(11)
C9 0.0474(15) 0.0499(17) 0.090(2) -0.0042(14) 0.0215(13) -0.0060(14)
C10 0.0405(13) 0.0430(15) 0.0529(14) 0.0013(12) 0.0128(10) -0.0051(12)
C11 0.0519(15) 0.0443(15) 0.0540(14) -0.0079(12) 0.0187(12) -0.0082(13)
C12 0.0443(15) 0.0586(18) 0.0642(17) -0.0204(14) 0.0088(12) -0.0025(14)
C13 0.0559(16) 0.0468(16) 0.0639(17) -0.0131(13) 0.0256(13) -0.0178(14)
C14 0.0609(17) 0.0414(15) 0.0743(18) -0.0088(13) 0.0216(13) -0.0003(13)
C15 0.072(2) 0.080(2) 0.0664(18) 0.0016(17) -0.0043(14) -0.0125(18)

loop_
_atom_type_symbol
_atom_type_description
_atom_type_scat_dispersion_real
_atom_type_scat_dispersion_imag
_atom_type_scat_source
C C 0.0033 0.0016 'International Tables Vol C Tables 4.2.6.8 and 6.1.1.4'
H H 0.0000 0.0000 'International Tables Vol C Tables 4.2.6.8 and 6.1.1.4'
N N 0.0061 0.0033 'International Tables Vol C Tables 4.2.6.8 and 6.1.1.4'
O O 0.0106 0.0060 'International Tables Vol C Tables 4.2.6.8 and 6.1.1.4'

loop_
_geom_angle_atom_site_label_1
_geom_angle_atom_site_label_2
_geom_angle_atom_site_label_3
_geom_angle
C7 N1 H1 118.1
C8 N1 H1 118.1
C8 N1 C7 123.9(2)
C12 N2 C15 123.6(2)
C13 N2 C12 112.5(2)
C13 N2 C15 123.9(2)
C2 C1 H1A 119.5
C2 C1 C6 121.0(3)
C6 C1 H1A 119.5
C1 C2 H2 119.9
C3 C2 C1 120.2(3)
C3 C2 H2 119.9
C2 C3 H3 120.0
C4 C3 C2 120.0(3)
C4 C3 H3 120.0
C3 C4 H4 119.8
C3 C4 C5 120.4(3)
C5 C4 H4 119.8
C4 C5 H5 119.7
C6 C5 C4 120.5(3)
C6 C5 H5 119.7
C1 C6 C5 117.9(2)
C1 C6 C7 121.1(2)
C5 C6 C7 121.1(2)
N1 C7 C6 117.30(18)
C10 C7 N1 119.3(2)
C10 C7 C6 123.3(2)
O1 C8 N1 122.4(2)
O1 C8 C9 121.8(2)
N1 C8 C9 115.8(2)
C8 C9 H9A 109.5
C8 C9 H9B 109.5
C8 C9 H9C 109.5
H9A C9 H9B 109.5
H9A C9 H9C 109.5
H9B C9 H9C 109.5
C7 C10 H10 116.6
C7 C10 C11 126.8(2)
C11 C10 H10 116.6
C10 C11 H11 109.6
C10 C11 C12 110.8(2)
C10 C11 C14 113.7(2)
C12 C11 H11 109.6
C12 C11 C14 103.4(2)
C14 C11 H11 109.6
O2 C12 N2 123.6(3)
O2 C12 C11 127.2(2)
N2 C12 C11 109.2(2)
O3 C13 N2 123.4(3)
O3 C13 C14 127.2(3)
N2 C13 C14 109.3(2)
C11 C14 H14A 110.6
C11 C14 H14B 110.6
C13 C14 C11 105.5(2)
C13 C14 H14A 110.6
C13 C14 H14B 110.6
H14A C14 H14B 108.8
N2 C15 H15A 109.5
N2 C15 H15B 109.5
N2 C15 H15C 109.5
H15A C15 H15B 109.5
H15A C15 H15C 109.5
H15B C15 H15C 109.5

loop_
_geom_bond_atom_site_label_1
_geom_bond_atom_site_label_2
_geom_bond_distance
O1 C8 1.229(3)
O2 C12 1.202(3)
O3 C13 1.217(3)
N1 H1 0.8600
N1 C7 1.426(3)
N1 C8 1.339(3)
N2 C12 1.378(3)
N2 C13 1.371(3)
N2 C15 1.452(3)
C1 H1A 0.9300
C1 C2 1.384(4)
C1 C6 1.384(3)
C2 H2 0.9300
C2 C3 1.366(4)
C3 H3 0.9300
C3 C4 1.358(5)
C4 H4 0.9300
C4 C5 1.391(4)
C5 H5 0.9300
C5 C6 1.388(3)
C6 C7 1.485(3)
C7 C10 1.328(3)
C8 C9 1.498(3)
C9 H9A 0.9600
C9 H9B 0.9600
C9 H9C 0.9600
C10 H10 0.9300
C10 C11 1.501(3)
C11 H11 0.9800
C11 C12 1.513(4)
C11 C14 1.536(3)
C13 C14 1.484(4)
C14 H14A 0.9700
C14 H14B 0.9700
C15 H15A 0.9600
C15 H15B 0.9600
C15 H15C 0.9600

loop_
_geom_torsion_atom_site_label_1
_geom_torsion_atom_site_label_2
_geom_torsion_atom_site_label_3
_geom_torsion_atom_site_label_4
_geom_torsion
O3 C13 C14 C11 -177.8(3)
N1 C7 C10 C11 6.3(4)
N2 C13 C14 C11 3.2(3)
C1 C2 C3 C4 0.0(5)
C1 C6 C7 N1 -161.0(2)
C1 C6 C7 C10 22.8(4)
C2 C1 C6 C5 0.7(4)
C2 C1 C6 C7 -178.5(3)
C2 C3 C4 C5 0.4(5)
C3 C4 C5 C6 -0.4(5)
C4 C5 C6 C1 -0.2(4)
C4 C5 C6 C7 178.9(2)
C5 C6 C7 N1 19.9(3)
C5 C6 C7 C10 -156.3(2)
C6 C1 C2 C3 -0.6(5)
C6 C7 C10 C11 -177.6(2)
C7 N1 C8 O1 -3.9(3)
C7 N1 C8 C9 176.3(2)
C7 C10 C11 C12 83.8(3)
C7 C10 C11 C14 -160.3(2)
C8 N1 C7 C6 63.4(3)
C8 N1 C7 C10 -120.2(3)
C10 C11 C12 O2 -57.0(4)
C10 C11 C12 N2 121.9(2)
C10 C11 C14 C13 -122.0(2)
C12 N2 C13 O3 177.4(2)
C12 N2 C13 C14 -3.6(3)
C12 C11 C14 C13 -1.7(3)
C13 N2 C12 O2 -178.6(3)
C13 N2 C12 C11 2.4(3)
C14 C11 C12 O2 -179.2(3)
C14 C11 C12 N2 -0.2(3)
C15 N2 C12 O2 -1.1(4)
C15 N2 C12 C11 179.9(2)
C15 N2 C13 O3 -0.1(4)
C15 N2 C13 C14 178.9(2)
